data_7017812
loop_
_publ_author_name
'Qian, Xiang-Ying'
'Zhang, Jian-Han'
'Zhou, Tian-Hua'
'Mao, Jiang-Gao'

_publ_section_title
;
 Syntheses, crystal structures and luminescent properties of new
 lanthanide(III) organoarsonates.
;
_journal_issue 4
_journal_name_full 'Dalton transactions (Cambridge, England : 2003)'
_journal_page_first 1229
_journal_page_last 1236
_journal_paper_doi 10.1039/c1dt11481f
_journal_volume 41
_journal_year 2012
_chemical_formula_sum 'C6 H7 As Gd N O8'
_chemical_formula_weight 453.30
_chemical_name_systematic
;
?
;
_space_group_IT_number 14
_symmetry_cell_setting monoclinic
_symmetry_space_group_name_Hall '-P 2ybc'
_symmetry_space_group_name_H-M 'P 1 21/c 1'
_atom_sites_solution_hydrogens geom
_atom_sites_solution_primary direct
_atom_sites_solution_secondary difmap
_audit_creation_method SHELXL-97
_cell_angle_alpha 90.00
_cell_angle_beta 104.650(7)
_cell_angle_gamma 90.00
_cell_formula_units_Z 4
_cell_length_a 7.197(3)
_cell_length_b 21.153(7)
_cell_length_c 6.964(3)
_cell_measurement_reflns_used 2593
_cell_measurement_temperature 293(2)
_cell_measurement_theta_max 27.4797
_cell_measurement_theta_min 3.0794
_cell_volume 1025.7(7)
_computing_structure_refinement 'SHELXL-97 (Sheldrick, 1997)'
_computing_structure_solution 'SHELXS-97 (Sheldrick, 1990)'
_diffrn_ambient_temperature 293(2)
_diffrn_measured_fraction_theta_full 0.996
_diffrn_measured_fraction_theta_max 0.996
_diffrn_measurement_device_type 'Saturn70 (4x4 bin mode)'
_diffrn_measurement_method CCD_Profile_fitting
_diffrn_radiation_monochromator graphite
_diffrn_radiation_source 'fine-focus sealed tube'
_diffrn_radiation_type MoK\a
_diffrn_radiation_wavelength 0.71073
_diffrn_reflns_av_R_equivalents 0.0371
_diffrn_reflns_av_sigmaI/netI 0.0365
_diffrn_reflns_limit_h_max 9
_diffrn_reflns_limit_h_min -9
_diffrn_reflns_limit_k_max 27
_diffrn_reflns_limit_k_min -27
_diffrn_reflns_limit_l_max 8
_diffrn_reflns_limit_l_min -9
_diffrn_reflns_number 8009
_diffrn_reflns_theta_full 27.48
_diffrn_reflns_theta_max 27.48
_diffrn_reflns_theta_min 2.93
_exptl_absorpt_coefficient_mu 9.699
_exptl_absorpt_correction_T_max 1.0000
_exptl_absorpt_correction_T_min 0.5779
_exptl_absorpt_correction_type multi-scan
_exptl_crystal_colour Yellow
_exptl_crystal_density_diffrn 2.935
_exptl_crystal_density_method 'not measured'
_exptl_crystal_description Prism
_exptl_crystal_F_000 844
_exptl_crystal_size_max 0.0500
_exptl_crystal_size_mid 0.2000
_exptl_crystal_size_min 0.0500
_refine_diff_density_max 3.989
_refine_diff_density_min -1.299
_refine_diff_density_rms 0.219
_refine_ls_extinction_method none
_refine_ls_goodness_of_fit_ref 1.037
_refine_ls_hydrogen_treatment constr
_refine_ls_matrix_type full
_refine_ls_number_parameters 154
_refine_ls_number_reflns 2344
_refine_ls_number_restraints 0
_refine_ls_restrained_S_all 1.037
_refine_ls_R_factor_all 0.0371
_refine_ls_R_factor_gt 0.0315
_refine_ls_shift/su_max 0.002
_refine_ls_shift/su_mean 0.000
_refine_ls_structure_factor_coef Fsqd
_refine_ls_weighting_details 'calc w=1/[\s^2^(Fo^2^)+(0.0497P)^2^+0.0000P] where P=(Fo^2^+2Fc^2^)/3'
_refine_ls_weighting_scheme calc
_refine_ls_wR_factor_gt 0.0755
_refine_ls_wR_factor_ref 0.0781
_reflns_number_gt 2059
_reflns_number_total 2344
_reflns_threshold_expression >2sigma(I)
_cod_data_source_file c1dt11481f.txt
_cod_data_source_block C6H7AsGdNO8
_cod_depositor_comments
;
The following automatic conversions were performed:

'_exptl_absorpt_correction_type' value 'Multi-scan' changed to
'multi-scan' according to
/home/saulius/struct/CIF-dictionaries/cif_core.dic dictionary named
'cif_core.dic' version 2.4.1 from 2010-06-29.

Automatic conversion script
Id: cif_fix_values 1715 2011-07-08 13:25:40Z adriana 
;
_cod_original_cell_volume 1025.8(6)
_cod_original_sg_symbol_H-M P2(1)/c
_cod_database_code 7017812

loop_
_symmetry_equiv_pos_as_xyz
'x, y, z'
'-x, y+1/2, -z+1/2'
'-x, -y, -z'
'x, -y-1/2, z-1/2'

loop_
_atom_site_label
_atom_site_type_symbol
_atom_site_fract_x
_atom_site_fract_y
_atom_site_fract_z
_atom_site_U_iso_or_equiv
_atom_site_adp_type
_atom_site_occupancy
_atom_site_symmetry_multiplicity
_atom_site_calc_flag
_atom_site_refinement_flags
Gd1 Gd 1.04164(3) 1.459106(10) 0.26118(3) 0.01286(10) Uani 1 1 d .
As1 As 1.23223(7) 1.08287(2) 0.31051(7) 0.01288(13) Uani 1 1 d .
C1 C 1.1594(8) 1.1690(2) 0.2995(8) 0.0205(11) Uani 1 1 d .
C2 C 0.9621(8) 1.1833(3) 0.2454(9) 0.0286(14) Uani 1 1 d .
H2A H 0.8724 1.1507 0.2241 0.034 Uiso 1 1 calc R
C3 C 0.9012(9) 1.2448(3) 0.2240(10) 0.0328(15) Uani 1 1 d .
H3A H 0.7701 1.2532 0.1873 0.039 Uiso 1 1 calc R
C4 C 1.0351(8) 1.2971(3) 0.2570(8) 0.0232(12) Uani 1 1 d .
C5 C 1.2300(8) 1.2808(2) 0.3118(8) 0.0233(12) Uani 1 1 d .
C6 C 1.2924(8) 1.2162(2) 0.3320(8) 0.0213(11) Uani 1 1 d .
H6A H 1.4227 1.2066 0.3670 0.026 Uiso 1 1 calc R
N1 N 1.3757(7) 1.3272(2) 0.3469(8) 0.0300(11) Uani 1 1 d .
O1 O 1.1098(6) 1.04761(15) 0.0979(5) 0.0183(7) Uani 1 1 d .
O2 O 1.1296(5) 1.04167(15) 0.4668(5) 0.0184(8) Uani 1 1 d .
O3 O 1.4670(5) 1.07518(18) 0.3624(6) 0.0267(9) Uani 1 1 d .
O4 O 0.9702(6) 1.35272(19) 0.2308(7) 0.0355(11) Uani 1 1 d .
O5 O 1.3344(6) 1.38482(18) 0.3438(7) 0.0348(11) Uani 1 1 d .
O6 O 1.5442(7) 1.3115(2) 0.3770(11) 0.0677(19) Uani 1 1 d .
O1W O 1.3106(6) 1.52988(19) 0.3543(6) 0.0274(9) Uani 1 1 d .
H1WA H 1.2704 1.5678 0.3461 0.041 Uiso 1 1 d R
H1WC H 1.3832 1.5247 0.2765 0.041 Uiso 1 1 d R
O2W O 0.6989(6) 1.43519(19) 0.2288(6) 0.0317(10) Uani 1 1 d .
H2WA H 0.6847 1.3956 0.2395 0.048 Uiso 1 1 d R
H2WB H 0.6332 1.4475 0.1159 0.048 Uiso 1 1 d R

loop_
_atom_site_aniso_label
_atom_site_aniso_U_11
_atom_site_aniso_U_22
_atom_site_aniso_U_33
_atom_site_aniso_U_23
_atom_site_aniso_U_13
_atom_site_aniso_U_12
Gd1 0.01774(15) 0.01076(14) 0.01053(16) 0.00073(8) 0.00442(10) 0.00245(8)
As1 0.0159(2) 0.0106(2) 0.0124(3) -0.00049(19) 0.00404(19) -0.00129(17)
C1 0.030(3) 0.012(2) 0.020(3) 0.000(2) 0.009(2) 0.002(2)
C2 0.024(3) 0.020(3) 0.040(4) -0.001(2) 0.005(3) 0.002(2)
C3 0.021(3) 0.022(3) 0.052(4) -0.004(3) 0.004(3) -0.002(2)
C4 0.029(3) 0.017(3) 0.022(3) -0.001(2) 0.004(2) 0.001(2)
C5 0.028(3) 0.018(2) 0.025(3) -0.001(2) 0.009(2) -0.002(2)
C6 0.026(3) 0.014(2) 0.023(3) -0.004(2) 0.005(2) 0.000(2)
N1 0.027(2) 0.021(2) 0.041(3) 0.003(2) 0.008(2) 0.002(2)
O1 0.0266(19) 0.0163(16) 0.0126(18) -0.0037(14) 0.0059(15) -0.0039(14)
O2 0.0236(19) 0.0169(17) 0.0164(19) -0.0004(14) 0.0082(15) -0.0054(13)
O3 0.0193(19) 0.033(2) 0.028(2) -0.0033(19) 0.0062(16) -0.0021(17)
O4 0.036(2) 0.0119(19) 0.059(3) 0.0014(18) 0.013(2) 0.0041(16)
O5 0.032(2) 0.0154(18) 0.056(3) 0.0017(19) 0.010(2) 0.0074(17)
O6 0.027(3) 0.025(2) 0.147(6) 0.006(3) 0.014(3) 0.001(2)
O1W 0.022(2) 0.031(2) 0.029(2) -0.0011(18) 0.0075(17) -0.0080(17)
O2W 0.026(2) 0.023(2) 0.042(3) 0.0000(19) 0.0025(19) -0.0051(17)

loop_
_atom_type_symbol
_atom_type_description
_atom_type_scat_dispersion_real
_atom_type_scat_dispersion_imag
_atom_type_scat_source
C C 0.0033 0.0016 'International Tables Vol C Tables 4.2.6.8 and 6.1.1.4'
H H 0.0000 0.0000 'International Tables Vol C Tables 4.2.6.8 and 6.1.1.4'
N N 0.0061 0.0033 'International Tables Vol C Tables 4.2.6.8 and 6.1.1.4'
O O 0.0106 0.0060 'International Tables Vol C Tables 4.2.6.8 and 6.1.1.4'
As As 0.0499 2.0058 'International Tables Vol C Tables 4.2.6.8 and 6.1.1.4'
Gd Gd -0.1653 3.9035 'International Tables Vol C Tables 4.2.6.8 and 6.1.1.4'

loop_
_geom_angle_atom_site_label_1
_geom_angle_atom_site_label_2
_geom_angle_atom_site_label_3
_geom_angle
_geom_angle_site_symmetry_1
_geom_angle_site_symmetry_3
O1 Gd1 O2 152.18(14) 4_586 4_585
O1 Gd1 O4 91.06(14) 4_586 .
O2 Gd1 O4 90.95(13) 4_585 .
O1 Gd1 O1W 79.15(13) 4_586 .
O2 Gd1 O1W 81.96(13) 4_585 .
O4 Gd1 O1W 141.12(15) . .
O1 Gd1 O2 130.47(12) 4_586 2_755
O2 Gd1 O2 68.66(13) 4_585 2_755
O4 Gd1 O2 124.59(14) . 2_755
O1W Gd1 O2 88.27(14) . 2_755
O1 Gd1 O2W 91.79(14) 4_586 .
O2 Gd1 O2W 114.31(14) 4_585 .
O4 Gd1 O2W 66.28(14) . .
O1W Gd1 O2W 150.38(14) . .
O2 Gd1 O2W 76.23(13) 2_755 .
O1 Gd1 O1 69.06(14) 4_586 2_755
O2 Gd1 O1 127.23(11) 4_585 2_755
O4 Gd1 O1 131.33(14) . 2_755
O1W Gd1 O1 80.11(14) . 2_755
O2 Gd1 O1 61.61(12) 2_755 2_755
O2W Gd1 O1 70.34(13) . 2_755
O1 Gd1 O5 77.33(14) 4_586 .
O2 Gd1 O5 78.46(14) 4_585 .
O4 Gd1 O5 64.90(14) . .
O1W Gd1 O5 76.23(15) . .
O2 Gd1 O5 145.33(13) 2_755 .
O2W Gd1 O5 129.56(13) . .
O1 Gd1 O5 141.84(14) 2_755 .
O1 Gd1 As1 99.99(9) 4_586 2_755
O2 Gd1 As1 99.37(8) 4_585 2_755
O4 Gd1 As1 131.43(11) . 2_755
O1W Gd1 As1 87.44(11) . 2_755
O2 Gd1 As1 31.14(8) 2_755 2_755
O2W Gd1 As1 66.24(10) . 2_755
O1 Gd1 As1 30.99(8) 2_755 2_755
O5 Gd1 As1 163.67(9) . 2_755
O1 Gd1 Gd1 36.30(9) 4_586 3_786
O2 Gd1 Gd1 153.63(8) 4_585 3_786
O4 Gd1 Gd1 115.42(11) . 3_786
O1W Gd1 Gd1 77.41(10) . 3_786
O2 Gd1 Gd1 94.29(8) 2_755 3_786
O2W Gd1 Gd1 78.75(10) . 3_786
O1 Gd1 Gd1 32.76(8) 2_755 3_786
O5 Gd1 Gd1 111.79(11) . 3_786
As1 Gd1 Gd1 63.717(17) 2_755 3_786
O1 Gd1 Gd1 157.36(8) 4_586 3_785
O2 Gd1 Gd1 35.78(9) 4_585 3_785
O4 Gd1 Gd1 111.47(11) . 3_785
O1W Gd1 Gd1 84.23(10) . 3_785
O2 Gd1 Gd1 32.88(8) 2_755 3_785
O2W Gd1 Gd1 95.20(10) . 3_785
O1 Gd1 Gd1 93.10(8) 2_755 3_785
O5 Gd1 Gd1 113.56(11) . 3_785
As1 Gd1 Gd1 63.745(14) 2_755 3_785
Gd1 Gd1 Gd1 124.69(2) 3_786 3_785
O3 As1 O1 115.31(19) . .
O3 As1 O2 113.39(19) . .
O1 As1 O2 96.87(18) . .
O3 As1 C1 111.3(2) . .
O1 As1 C1 108.1(2) . .
O2 As1 C1 111.0(2) . .
O3 As1 Gd1 120.37(14) . 2_745
O1 As1 Gd1 49.24(12) . 2_745
O2 As1 Gd1 48.63(12) . 2_745
C1 As1 Gd1 128.36(18) . 2_745
C6 C1 C2 120.4(5) . .
C6 C1 As1 121.6(4) . .
C2 C1 As1 118.0(4) . .
C3 C2 C1 120.5(5) . .
C3 C2 H2A 119.7 . .
C1 C2 H2A 119.7 . .
C2 C3 C4 121.8(5) . .
C2 C3 H3A 119.1 . .
C4 C3 H3A 119.1 . .
O4 C4 C5 125.2(5) . .
O4 C4 C3 118.8(5) . .
C5 C4 C3 115.9(5) . .
C4 C5 N1 121.8(5) . .
C4 C5 C6 121.8(5) . .
N1 C5 C6 116.4(5) . .
C1 C6 C5 119.6(5) . .
C1 C6 H6A 120.2 . .
C5 C6 H6A 120.2 . .
O6 N1 O5 119.1(5) . .
O6 N1 C5 120.2(5) . .
O5 N1 C5 120.7(5) . .
As1 O1 Gd1 149.1(2) . 4_585
As1 O1 Gd1 99.77(16) . 2_745
Gd1 O1 Gd1 110.94(14) 4_585 2_745
As1 O2 Gd1 146.92(18) . 4_586
As1 O2 Gd1 100.23(16) . 2_745
Gd1 O2 Gd1 111.34(13) 4_586 2_745
C4 O4 Gd1 146.2(4) . .
N1 O5 Gd1 140.8(4) . .
Gd1 O1W H1WA 109.5 . .
Gd1 O1W H1WC 109.3 . .
H1WA O1W H1WC 109.5 . .
Gd1 O2W H2WA 109.5 . .
Gd1 O2W H2WB 109.3 . .
H2WA O2W H2WB 109.5 . .

loop_
_geom_bond_atom_site_label_1
_geom_bond_atom_site_label_2
_geom_bond_distance
_geom_bond_site_symmetry_2
Gd1 O1 2.276(4) 4_586
Gd1 O2 2.293(4) 4_585
Gd1 O4 2.306(4) .
Gd1 O1W 2.403(4) .
Gd1 O2 2.470(4) 2_755
Gd1 O2W 2.472(4) .
Gd1 O1 2.489(3) 2_755
Gd1 O5 2.574(4) .
Gd1 As1 3.2389(10) 2_755
Gd1 Gd1 3.9274(12) 3_786
Gd1 Gd1 3.9347(13) 3_785
As1 O3 1.644(4) .
As1 O1 1.692(4) .
As1 O2 1.702(3) .
As1 C1 1.891(5) .
As1 Gd1 3.2389(10) 2_745
C1 C6 1.362(7) .
C1 C2 1.407(8) .
C2 C3 1.368(8) .
C2 H2A 0.9300 .
C3 C4 1.447(8) .
C3 H3A 0.9300 .
C4 O4 1.263(7) .
C4 C5 1.400(7) .
C5 N1 1.411(7) .
C5 C6 1.435(7) .
C6 H6A 0.9300 .
N1 O6 1.223(7) .
N1 O5 1.254(6) .
O1 Gd1 2.276(4) 4_585
O1 Gd1 2.489(3) 2_745
O2 Gd1 2.293(4) 4_586
O2 Gd1 2.470(3) 2_745
O1W H1WA 0.8500 .
O1W H1WC 0.8500 .
O2W H2WA 0.8501 .
O2W H2WB 0.8499 .
